data_7035124
loop_
_publ_author_name
'Pedrosa, Sergio'
'Vidal, Fernando'
'Lee, Lucia Myongwon'
'Vargas-Baca, Ignacio'
'G\'omez-Sal, Pilar'
'Mosquera, Marta E. G.'

_publ_section_title
;
 Imido-pyridine Ti(iv) compounds: synthesis of unusual imido-amido
 heterobimetallic derivatives.
;
_journal_issue 24
_journal_name_full 'Dalton transactions (Cambridge, England : 2003)'
_journal_page_first 11119
_journal_page_last 11128
_journal_paper_doi 10.1039/c5dt01320h
_journal_volume 44
_journal_year 2015
_chemical_compound_source 'synthesis as described'
_chemical_formula_moiety 'C18 H32 Cl2 Li2 N2 O3'
_chemical_formula_sum 'C18 H32 Cl2 Li2 N2 O3'
_chemical_formula_weight 409.24
_chemical_name_systematic
;
 ?
;
_space_group_crystal_system monoclinic
_space_group_IT_number 14
_space_group_name_Hall '-P 2yn'
_space_group_name_H-M_alt 'P 1 21/n 1'
_symmetry_space_group_name_Hall '-P 2yn'
_symmetry_space_group_name_H-M 'P 1 21/n 1'
_atom_sites_solution_hydrogens geom
_atom_sites_solution_primary direct
_atom_sites_solution_secondary difmap
_audit_conform_dict_location ftp://ftp.iucr.org/pub/cif_core.dic
_audit_conform_dict_name cif_core.dic
_audit_conform_dict_version 2.4
_audit_creation_date 2014-10-20T12:19:25-00:00
_audit_creation_method 'WinGX routine CIF_UPDATE'
_audit_update_record
;
2015-03-27 deposited with the CCDC.
2015-05-07 downloaded from the CCDC.
;
_cell_angle_alpha 90
_cell_angle_beta 101.634(9)
_cell_angle_gamma 90
_cell_formula_units_Z 4
_cell_length_a 8.7259(8)
_cell_length_b 18.065(2)
_cell_length_c 15.231(2)
_cell_measurement_reflns_used 213
_cell_measurement_temperature 200(2)
_cell_measurement_theta_max 16.34
_cell_measurement_theta_min 3.45
_cell_measurement_wavelength 0.71073
_cell_volume 2351.6(5)
_computing_cell_refinement 'Dirax/lsq (Duisenberg & Schreurs, 1989-2000)'
_computing_data_collection 'Collect (Bruker AXS BV, 1997-2004)'
_computing_data_reduction 'EvalCCD (Duisenberg & Schreurs 1990-2000)'
_computing_molecular_graphics 'Ortep-3 for Windows (Farrugia, 1997)'
_computing_publication_material 'WinGX publication routines (Farrugia, 1999)'
_computing_structure_refinement 'SHELXL-97 (Sheldrick, 2008)'
_computing_structure_solution 'SHELXS-97 (Sheldrick, 2008)'
_diffrn_ambient_temperature 200(2)
_diffrn_detector 'CCD plate'
_diffrn_detector_area_resol_mean 9
_diffrn_measured_fraction_theta_full 0.995
_diffrn_measured_fraction_theta_max 0.995
_diffrn_measurement_device '95mm CCD camera on \k-goniostat'
_diffrn_measurement_device_type KappaCCD
_diffrn_measurement_method 'CCD rotation images, thick slices'
_diffrn_orient_matrix_type X=UH
_diffrn_orient_matrix_UB_11 0.01
_diffrn_orient_matrix_UB_12 0
_diffrn_orient_matrix_UB_13 0
_diffrn_orient_matrix_UB_21 0
_diffrn_orient_matrix_UB_22 0.01
_diffrn_orient_matrix_UB_23 0
_diffrn_orient_matrix_UB_31 0
_diffrn_orient_matrix_UB_32 0
_diffrn_orient_matrix_UB_33 0.01
_diffrn_radiation_monochromator graphite
_diffrn_radiation_probe x-ray
_diffrn_radiation_type MoK\a
_diffrn_radiation_wavelength 0.71073
_diffrn_reflns_av_R_equivalents 0.1556
_diffrn_reflns_av_unetI/netI 0.0635
_diffrn_reflns_limit_h_max 10
_diffrn_reflns_limit_h_min -11
_diffrn_reflns_limit_k_max 23
_diffrn_reflns_limit_k_min -23
_diffrn_reflns_limit_l_max 19
_diffrn_reflns_limit_l_min -19
_diffrn_reflns_number 41232
_diffrn_reflns_theta_full 27.5
_diffrn_reflns_theta_max 27.5
_diffrn_reflns_theta_min 3.18
_diffrn_source 'Enraf Nonius FR590'
_exptl_absorpt_coefficient_mu 0.293
_exptl_absorpt_correction_type none
_exptl_crystal_colour colourless
_exptl_crystal_density_diffrn 1.156
_exptl_crystal_density_method 'not measured'
_exptl_crystal_description prism
_exptl_crystal_F_000 872
_exptl_crystal_size_max 0.3
_exptl_crystal_size_mid 0.2
_exptl_crystal_size_min 0.2
_refine_diff_density_max 0.536
_refine_diff_density_min -0.458
_refine_diff_density_rms 0.074
_refine_ls_extinction_method none
_refine_ls_goodness_of_fit_ref 1.095
_refine_ls_hydrogen_treatment mixed
_refine_ls_matrix_type full
_refine_ls_number_parameters 252
_refine_ls_number_reflns 5380
_refine_ls_number_restraints 30
_refine_ls_restrained_S_all 1.098
_refine_ls_R_factor_all 0.1013
_refine_ls_R_factor_gt 0.075
_refine_ls_shift/su_max 0.004
_refine_ls_shift/su_mean 0
_refine_ls_structure_factor_coef Fsqd
_refine_ls_weighting_details 'calc w=1/[\s^2^(Fo^2^)+(0.0913P)^2^+2.6229P] where P=(Fo^2^+2Fc^2^)/3'
_refine_ls_weighting_scheme calc
_refine_ls_wR_factor_gt 0.1965
_refine_ls_wR_factor_ref 0.2235
_reflns_number_gt 4067
_reflns_number_total 5380
_reflns_threshold_expression >2\s(I)
_cod_data_source_file c5dt01320h1.cif
_cod_data_source_block 3a
_cod_depositor_comments 'Adding full bibliography for 7035122--7035125.cif.'
_cod_database_code 7035124

loop_
_symmetry_equiv_pos_as_xyz
'x, y, z'
'-x+1/2, y+1/2, -z+1/2'
'-x, -y, -z'
'x-1/2, -y-1/2, z-1/2'

loop_
_atom_site_label
_atom_site_type_symbol
_atom_site_fract_x
_atom_site_fract_y
_atom_site_fract_z
_atom_site_U_iso_or_equiv
_atom_site_adp_type
_atom_site_occupancy
_atom_site_symmetry_multiplicity
_atom_site_calc_flag
_atom_site_refinement_flags
Cl1 Cl 0.16409(8) 0.97771(4) 0.09135(5) 0.0414(2) Uani 1 1 d .
Cl2 Cl 0.91437(12) 0.92032(5) 0.54485(6) 0.0589(3) Uani 1 1 d .
O1 O 0.1872(3) 1.13147(13) -0.03680(17) 0.0497(6) Uani 1 1 d .
C5 C -0.0369(4) 1.15059(17) 0.1934(2) 0.0422(7) Uani 1 1 d .
C6 C -0.1558(4) 1.22699(18) -0.0365(2) 0.0437(7) Uani 1 1 d .
H6A H -0.108 1.1842 -0.06 0.065 Uiso 1 1 calc R
H6C H -0.1056 1.2725 -0.0515 0.065 Uiso 1 1 calc R
H6B H -0.2678 1.2286 -0.0632 0.065 Uiso 1 1 calc R
C2 C -0.1920(4) 1.27431(18) 0.1141(2) 0.0483(8) Uani 1 1 d .
H2 H -0.2436 1.3169 0.0858 0.058 Uiso 1 1 calc R
N2 N -0.0560(3) 1.15907(13) 0.10320(16) 0.0349(5) Uani 1 1 d .
O2 O 0.8142(3) 1.1048(2) 0.5973(2) 0.0787(10) Uani 1 1 d .
C1 C -0.1341(3) 1.22029(16) 0.0647(2) 0.0360(6) Uani 1 1 d .
O3 O 0.6678(4) 1.0491(2) 0.4007(2) 0.0919(12) Uani 1 1 d .
C3 C -0.1719(4) 1.2640(2) 0.2077(3) 0.0573(9) Uani 1 1 d .
H3 H -0.2117 1.2997 0.2431 0.069 Uiso 1 1 calc R
C4 C -0.0958(4) 1.2032(2) 0.2473(2) 0.0512(8) Uani 1 1 d .
H4 H -0.0822 1.1961 0.3102 0.061 Uiso 1 1 calc R
N1 N 0.0391(5) 1.0893(2) 0.2313(2) 0.0724(12) Uani 1 1 d .
C15 C 0.6686(6) 1.0130(3) 0.3166(3) 0.0784(13) Uani 1 1 d .
H15A H 0.6342 0.9609 0.3185 0.094 Uiso 1 1 calc R
H15B H 0.7752 1.0135 0.3035 0.094 Uiso 1 1 calc R
C10 C 0.2721(5) 1.0863(2) -0.0902(3) 0.0596(9) Uani 1 1 d U
H10B H 0.2332 1.0952 -0.1549 0.072 Uiso 1 1 calc R
H10A H 0.2604 1.033 -0.0777 0.072 Uiso 1 1 calc R
C13 C 0.7304(7) 1.1659(4) 0.7135(3) 0.099(2) Uani 1 1 d U
H13B H 0.6808 1.2152 0.7022 0.119 Uiso 1 1 calc R
H13A H 0.6978 1.1436 0.7662 0.119 Uiso 1 1 calc R
C7 C 0.2959(6) 1.1769(4) 0.0213(5) 0.102(2) Uani 1 1 d .
H7A H 0.2958 1.1642 0.0845 0.122 Uiso 1 1 calc R
H7B H 0.2662 1.2296 0.0117 0.122 Uiso 1 1 calc R
Li1 Li 0.8516(7) 1.0421(4) 0.4986(4) 0.0582(15) Uani 1 1 d .
C12 C 0.9017(6) 1.1724(3) 0.7291(3) 0.0815(14) Uani 1 1 d U
H12B H 0.9332 1.2237 0.7179 0.098 Uiso 1 1 calc R
H12A H 0.9498 1.1585 0.7914 0.098 Uiso 1 1 calc R
C11 C 0.9473(6) 1.1217(5) 0.6661(4) 0.116(3) Uani 1 1 d U
H11B H 1.0305 1.1441 0.6392 0.14 Uiso 1 1 calc R
H11A H 0.9891 1.0757 0.6973 0.14 Uiso 1 1 calc R
Li2 Li 0.0246(6) 1.0823(3) 0.0173(3) 0.0379(10) Uani 1 1 d .
C16 C 0.5587(8) 1.0548(4) 0.2467(4) 0.108(2) Uani 1 1 d .
H16B H 0.6155 1.0782 0.2039 0.129 Uiso 1 1 calc R
H16A H 0.4775 1.0214 0.2131 0.129 Uiso 1 1 calc R
C18 C 0.5450(9) 1.1014(5) 0.3873(5) 0.144(4) Uani 1 1 d .
H18A H 0.4597 1.084 0.4162 0.173 Uiso 1 1 calc R
H18B H 0.5838 1.1493 0.4148 0.173 Uiso 1 1 calc R
C8 C 0.4498(7) 1.1649(6) 0.0026(6) 0.161(4) Uani 1 1 d U
H8B H 0.4895 1.2112 -0.0194 0.193 Uiso 1 1 calc R
H8A H 0.5232 1.1494 0.0579 0.193 Uiso 1 1 calc R
C9 C 0.4386(6) 1.1096(4) -0.0626(6) 0.123(3) Uani 1 1 d U
H9A H 0.504 1.0667 -0.0381 0.148 Uiso 1 1 calc R
H9B H 0.4769 1.1287 -0.1151 0.148 Uiso 1 1 calc R
C14 C 0.6840(7) 1.1172(6) 0.6330(6) 0.145(3) Uani 1 1 d U
H14A H 0.6423 1.0696 0.6505 0.174 Uiso 1 1 calc R
H14B H 0.6015 1.1415 0.5881 0.174 Uiso 1 1 calc R
C17 C 0.4881(10) 1.1108(5) 0.2947(6) 0.146(3) Uani 1 1 d .
H17A H 0.515 1.1609 0.2761 0.176 Uiso 1 1 calc R
H17B H 0.3727 1.1056 0.2808 0.176 Uiso 1 1 calc R
H1B H 0.075(5) 1.085(2) 0.289(3) 0.062(12) Uiso 1 1 d .
H1A H 0.074(5) 1.056(2) 0.200(3) 0.060(12) Uiso 1 1 d .

loop_
_atom_site_aniso_label
_atom_site_aniso_U_11
_atom_site_aniso_U_22
_atom_site_aniso_U_33
_atom_site_aniso_U_23
_atom_site_aniso_U_13
_atom_site_aniso_U_12
Cl1 0.0419(4) 0.0381(4) 0.0399(4) -0.0039(3) -0.0018(3) 0.0067(3)
Cl2 0.0838(7) 0.0585(5) 0.0349(4) -0.0009(3) 0.0129(4) -0.0137(4)
O1 0.0429(12) 0.0488(13) 0.0611(15) -0.0027(11) 0.0190(10) -0.0022(10)
C5 0.0496(17) 0.0439(16) 0.0347(15) -0.0036(12) 0.0126(13) 0.0026(13)
C6 0.0512(17) 0.0398(15) 0.0396(16) 0.0025(12) 0.0083(13) 0.0060(13)
C2 0.0505(17) 0.0397(16) 0.0539(19) -0.0092(14) 0.0084(15) 0.0078(13)
N2 0.0392(12) 0.0330(11) 0.0338(12) -0.0027(9) 0.0107(10) -0.0003(9)
O2 0.0587(16) 0.102(2) 0.076(2) -0.0451(18) 0.0148(14) 0.0105(16)
C1 0.0330(13) 0.0346(14) 0.0408(15) -0.0029(11) 0.0084(11) -0.0018(11)
O3 0.074(2) 0.117(3) 0.071(2) -0.0263(19) -0.0201(16) 0.0499(19)
C3 0.066(2) 0.054(2) 0.054(2) -0.0197(17) 0.0151(17) 0.0092(17)
C4 0.060(2) 0.058(2) 0.0373(17) -0.0139(15) 0.0141(14) 0.0045(16)
N1 0.120(3) 0.069(2) 0.0300(16) 0.0073(15) 0.0206(18) 0.040(2)
C15 0.065(3) 0.087(3) 0.075(3) -0.025(2) -0.005(2) 0.008(2)
C10 0.058(2) 0.069(2) 0.059(2) 0.0015(18) 0.0295(18) 0.0045(18)
C13 0.101(4) 0.148(5) 0.053(3) 0.002(3) 0.027(2) 0.062(4)
C7 0.071(3) 0.106(4) 0.132(5) -0.055(4) 0.033(3) -0.042(3)
Li1 0.055(3) 0.071(4) 0.043(3) -0.013(3) -0.004(3) 0.018(3)
C12 0.103(4) 0.080(3) 0.060(3) -0.018(2) 0.015(2) 0.010(3)
C11 0.061(3) 0.192(7) 0.094(4) -0.089(4) 0.010(3) 0.000(3)
Li2 0.040(2) 0.036(2) 0.039(3) -0.0037(19) 0.011(2) -0.0002(19)
C16 0.095(4) 0.136(6) 0.078(4) -0.009(4) -0.015(3) 0.000(4)
C18 0.125(5) 0.173(7) 0.111(5) -0.054(5) -0.032(4) 0.104(5)
C8 0.068(3) 0.281(11) 0.143(7) -0.087(7) 0.041(4) -0.063(5)
C9 0.052(3) 0.153(6) 0.169(7) -0.047(5) 0.032(3) 0.012(3)
C14 0.072(4) 0.237(10) 0.141(6) -0.072(6) 0.054(4) -0.019(5)
C17 0.134(6) 0.144(7) 0.135(7) 0.016(5) -0.035(5) 0.060(5)

loop_
_atom_type_symbol
_atom_type_description
_atom_type_scat_dispersion_real
_atom_type_scat_dispersion_imag
_atom_type_scat_source
C C 0.0033 0.0016 'International Tables Vol C Tables 4.2.6.8 and 6.1.1.4'
H H 0 0 'International Tables Vol C Tables 4.2.6.8 and 6.1.1.4'
Li Li -0.0003 0.0001 'International Tables Vol C Tables 4.2.6.8 and 6.1.1.4'
N N 0.0061 0.0033 'International Tables Vol C Tables 4.2.6.8 and 6.1.1.4'
O O 0.0106 0.006 'International Tables Vol C Tables 4.2.6.8 and 6.1.1.4'
Cl Cl 0.1484 0.1585 'International Tables Vol C Tables 4.2.6.8 and 6.1.1.4'

loop_
_exptl_crystal_face_index_h
_exptl_crystal_face_index_k
_exptl_crystal_face_index_l
_exptl_crystal_face_perp_dist
-4 3 -7 0.326
-1 -5 1 0.236
0 3 -1 0.417
4 0 5 0.278
1 16 -6 0.432
-1 -8 2 0.287
1 -4 -3 0.172
-1 6 3 0.251
1 2 -2 0.444

loop_
_geom_angle_atom_site_label_1
_geom_angle_atom_site_label_2
_geom_angle_atom_site_label_3
_geom_angle
_geom_angle_site_symmetry_1
_geom_angle_site_symmetry_3
Li2 Cl1 Li2 79.35(18) 3_575 .
Li1 Cl2 Li1 79.0(2) . 3_776
C7 O1 C10 108.7(3) . .
C7 O1 Li2 116.3(3) . .
C10 O1 Li2 117.8(3) . .
N1 C5 N2 118.1(3) . .
N1 C5 C4 120.2(3) . .
N2 C5 C4 121.7(3) . .
C1 C2 C3 118.0(3) . .
C5 N2 C1 118.3(2) . .
C5 N2 Li2 124.2(2) . .
C1 N2 Li2 117.5(2) . .
C14 O2 C11 106.8(4) . .
C14 O2 Li1 132.6(4) . .
C11 O2 Li1 116.7(3) . .
N2 C1 C2 122.7(3) . .
N2 C1 C6 116.7(2) . .
C2 C1 C6 120.6(3) . .
C18 O3 C15 108.3(4) . .
C18 O3 Li1 129.2(4) . .
C15 O3 Li1 119.9(3) . .
C4 C3 C2 120.3(3) . .
C3 C4 C5 119.1(3) . .
O3 C15 C16 106.8(4) . .
O1 C10 C9 105.1(4) . .
C12 C13 C14 106.1(4) . .
O1 C7 C8 108.8(5) . .
O2 Li1 O3 108.0(3) . .
O2 Li1 Cl2 112.2(3) . .
O3 Li1 Cl2 113.2(3) . .
O2 Li1 Cl2 109.6(3) . 3_776
O3 Li1 Cl2 112.8(3) . 3_776
Cl2 Li1 Cl2 101.0(2) . 3_776
O2 Li1 Li1 124.0(4) . 3_776
O3 Li1 Li1 127.9(4) . 3_776
Cl2 Li1 Li1 50.9(2) . 3_776
Cl2 Li1 Li1 50.1(2) 3_776 3_776
C11 C12 C13 104.4(4) . .
O2 C11 C12 109.4(4) . .
O1 Li2 N2 108.4(2) . .
O1 Li2 Cl1 111.8(2) . 3_575
N2 Li2 Cl1 117.6(2) . 3_575
O1 Li2 Cl1 102.1(2) . .
N2 Li2 Cl1 115.1(2) . .
Cl1 Li2 Cl1 100.65(18) 3_575 .
O1 Li2 Li2 117.0(3) . 3_575
N2 Li2 Li2 134.0(3) . 3_575
Cl1 Li2 Li2 51.07(15) 3_575 3_575
Cl1 Li2 Li2 49.58(14) . 3_575
C17 C16 C15 105.7(5) . .
C17 C18 O3 109.3(6) . .
C9 C8 C7 108.2(5) . .
C8 C9 C10 109.1(5) . .
O2 C14 C13 108.2(5) . .
C18 C17 C16 108.6(5) . .

loop_
_geom_bond_atom_site_label_1
_geom_bond_atom_site_label_2
_geom_bond_distance
_geom_bond_site_symmetry_2
Cl1 Li2 2.350(5) 3_575
Cl1 Li2 2.402(5) .
Cl2 Li1 2.341(7) .
Cl2 Li1 2.369(7) 3_776
O1 C7 1.420(5) .
O1 C10 1.456(4) .
O1 Li2 1.988(5) .
C5 N1 1.358(5) .
C5 N2 1.359(4) .
C5 C4 1.419(4) .
C6 C1 1.519(4) .
C2 C1 1.388(4) .
C2 C3 1.414(5) .
N2 C1 1.368(4) .
N2 Li2 2.122(5) .
O2 C14 1.374(6) .
O2 C11 1.432(6) .
O2 Li1 1.960(7) .
O3 C18 1.413(6) .
O3 C15 1.439(6) .
O3 Li1 1.962(7) .
C3 C4 1.359(5) .
C15 C16 1.487(8) .
C10 C9 1.490(7) .
C13 C12 1.470(8) .
C13 C14 1.497(9) .
C7 C8 1.444(8) .
Li1 Cl2 2.369(7) 3_776
Li1 Li1 2.996(12) 3_776
C12 C11 1.440(6) .
Li2 Cl1 2.350(5) 3_575
Li2 Li2 3.034(10) 3_575
C16 C17 1.457(10) .
C18 C17 1.407(10) .
C8 C9 1.397(10) .
